data_7118652
loop_
_publ_author_name
'Wang, Hao'
'Lashkari, Elham'
'Lim, Hyuna'
'Zheng, Chong'
'Emge, Thomas J.'
'Gong, Qihan'
'Yam, Kit'
'Li, Jing'

_publ_section_title
;
 The moisture-triggered controlled release of a natural food preservative
 from a microporous metal-organic framework.
;
_journal_issue 10
_journal_name_full 'Chemical communications (Cambridge, England)'
_journal_page_first 2129
_journal_page_last 2132
_journal_paper_doi 10.1039/c5cc09634k
_journal_volume 52
_journal_year 2016
_chemical_formula_moiety 'C52 H55 N4 O12 Zn3, 3.08(C3 H7 N O)'
_chemical_formula_sum 'C63.4 H56.57 N7.08 O15.08 Zn3'
_chemical_formula_weight 1355.06
_chemical_name_common RPM6-Zn
_chemical_name_systematic Zn3(bpdc)3(apy)
_space_group_crystal_system monoclinic
_space_group_IT_number 14
_space_group_name_Hall '-P 2ybc'
_space_group_name_H-M_alt 'P 1 21/c 1'
_symmetry_space_group_name_Hall '-P 2ybc'
_symmetry_space_group_name_H-M 'P 1 21/c 1'
_atom_sites_solution_hydrogens geom
_audit_creation_method SHELXL-2014/6
_audit_update_record
;
2015-10-03 deposited with the CCDC.
2015-12-09 downloaded from the CCDC.
;
_cell_angle_alpha 90
_cell_angle_beta 96.242(2)
_cell_angle_gamma 90
_cell_formula_units_Z 4
_cell_length_a 19.6891(18)
_cell_length_b 13.7933(13)
_cell_length_c 26.276(2)
_cell_measurement_reflns_used 6561
_cell_measurement_temperature 100(2)
_cell_measurement_theta_max 27.69
_cell_measurement_theta_min 2.31
_cell_volume 7093.7(11)
_computing_cell_refinement 'Bruker SAINT'
_computing_data_collection 'Bruker APEX2'
_computing_data_reduction 'Bruker SAINT'
_computing_molecular_graphics 'Bruker SHELXTL'
_computing_publication_material 'Bruker SHELXTL'
_computing_structure_refinement 'SHELXL-2014/6 (Sheldrick, 2014)'
_computing_structure_solution 'SHELXS-97 (Sheldrick 2008)'
_diffrn_ambient_temperature 100(2)
_diffrn_measured_fraction_theta_full 0.999
_diffrn_measured_fraction_theta_max 0.999
_diffrn_measurement_device_type 'Bruker APEX-II CCD'
_diffrn_measurement_method '\f and \w scans'
_diffrn_radiation_type MoK\a
_diffrn_radiation_wavelength 0.71073
_diffrn_reflns_av_R_equivalents 0.0870
_diffrn_reflns_av_unetI/netI 0.0826
_diffrn_reflns_laue_measured_fraction_full 0.999
_diffrn_reflns_laue_measured_fraction_max 0.999
_diffrn_reflns_limit_h_max 26
_diffrn_reflns_limit_h_min -26
_diffrn_reflns_limit_k_max 18
_diffrn_reflns_limit_k_min -18
_diffrn_reflns_limit_l_max 35
_diffrn_reflns_limit_l_min -35
_diffrn_reflns_number 71733
_diffrn_reflns_point_group_measured_fraction_full 0.999
_diffrn_reflns_point_group_measured_fraction_max 0.999
_diffrn_reflns_theta_full 25.242
_diffrn_reflns_theta_max 28.283
_diffrn_reflns_theta_min 1.806
_exptl_absorpt_coefficient_mu 1.070
_exptl_absorpt_correction_T_max 1.0000
_exptl_absorpt_correction_T_min 0.5688
_exptl_absorpt_correction_type numerical
_exptl_absorpt_process_details 'Bruker SAINT'
_exptl_crystal_colour colourless
_exptl_crystal_density_diffrn 1.269
_exptl_crystal_description plate
_exptl_crystal_F_000 2789
_exptl_crystal_size_max 0.41
_exptl_crystal_size_mid 0.20
_exptl_crystal_size_min 0.014
_refine_diff_density_max 0.738
_refine_diff_density_min -0.647
_refine_diff_density_rms 0.097
_refine_ls_extinction_method none
_refine_ls_goodness_of_fit_ref 1.023
_refine_ls_hydrogen_treatment constr
_refine_ls_matrix_type full
_refine_ls_number_parameters 932
_refine_ls_number_reflns 17595
_refine_ls_number_restraints 1904
_refine_ls_restrained_S_all 1.036
_refine_ls_R_factor_all 0.1473
_refine_ls_R_factor_gt 0.0763
_refine_ls_shift/su_max 0.001
_refine_ls_shift/su_mean 0.000
_refine_ls_structure_factor_coef Fsqd
_refine_ls_weighting_details 'w=1/[\s^2^(Fo^2^)+(0.0800P)^2^+11.0000P] where P=(Fo^2^+2Fc^2^)/3'
_refine_ls_weighting_scheme calc
_refine_ls_wR_factor_gt 0.1719
_refine_ls_wR_factor_ref 0.2049
_reflns_Friedel_coverage 0.000
_reflns_number_gt 9538
_reflns_number_total 17595
_reflns_threshold_expression 'I > 2\s(I)'
_cod_data_source_file c5cc09634k2.cif
_cod_data_source_block hl2-14d_P21c
_cod_original_cell_volume 7093.8(11)
_cod_original_formula_sum 'C63.40 H56.57 N7.08 O15.08 Zn3'
_cod_database_code 7118652
_shelx_space_group_comment
; 
The symmetry employed for this shelxl refinement is uniquely defined 
by the following loop, which should always be used as a source of 
symmetry information in preference to the above space-group names. 
They are only intended as comments. 
;
_exptl_absorpt_special_details
;
 Crystal faces:

     H       K       L      d(mm)

   1.000   0.000   0.000   0.10000
  -1.000   0.000   0.000   0.10000
   0.000   1.000   0.000   0.20500
   0.000  -1.000   0.000   0.20500
   0.000   0.000   1.000   0.00700
   0.000   0.000  -1.000   0.00700
   1.000   1.000   0.000   0.17000
   1.000  -1.000   0.000   0.18000


;
_shelxl_version_number 2014/6

loop_
_space_group_symop_operation_xyz
'x, y, z'
'-x, y+1/2, -z+1/2'
'-x, -y, -z'
'x, -y-1/2, z-1/2'

loop_
_atom_site_label
_atom_site_type_symbol
_atom_site_fract_x
_atom_site_fract_y
_atom_site_fract_z
_atom_site_U_iso_or_equiv
_atom_site_adp_type
_atom_site_occupancy
_atom_site_site_symmetry_order
_atom_site_calc_flag
_atom_site_refinement_flags_posn
_atom_site_refinement_flags_adp
_atom_site_refinement_flags_occupancy
_atom_site_disorder_assembly
_atom_site_disorder_group
Zn1 Zn 0.07679(3) 0.51281(4) 0.13549(2) 0.02987(14) Uani 1 1 d . U . . .
Zn2 Zn 0.24626(3) 0.50210(4) 0.14640(2) 0.02776(13) Uani 1 1 d . U . . .
Zn3 Zn 0.42020(3) 0.48612(4) 0.15756(2) 0.03081(15) Uani 1 1 d . U . . .
O1 O 0.0761(2) 0.6674(3) 0.1631(2) 0.0923(17) Uani 1 1 d . U . . .
O2 O 0.16110(17) 0.6019(2) 0.13276(13) 0.0409(8) Uani 1 1 d . U . . .
O3 O 0.4254(2) 1.3336(3) 0.1615(2) 0.0776(14) Uani 1 1 d . U . . .
O4 O 0.32729(18) 1.4002(2) 0.15810(15) 0.0509(10) Uani 1 1 d . U . . .
O5 O 0.08448(18) 0.4353(3) 0.07431(13) 0.0506(10) Uani 1 1 d . U . . .
O6 O 0.19594(18) 0.4105(3) 0.09374(13) 0.0465(9) Uani 1 1 d . U . . .
O7 O 0.20536(19) 0.0587(3) -0.29189(14) 0.0546(10) Uani 1 1 d . U . . .
O8 O 0.0920(2) 0.0568(3) -0.30051(14) 0.0562(10) Uani 1 1 d . U . . .
O9 O 0.2978(2) 0.5932(3) 0.19905(14) 0.0509(10) Uani 1 1 d . U . . .
O10 O 0.40752(19) 0.5593(3) 0.21896(14) 0.0558(10) Uani 1 1 d . U . . .
O11 O 0.40179(19) 0.9501(3) 0.59169(14) 0.0560(11) Uani 1 1 d . U . . .
O12 O 0.28869(18) 0.9339(3) 0.58645(13) 0.0484(9) Uani 1 1 d . U . . .
C1 C 0.1717(3) 0.7683(4) 0.1575(2) 0.0473(13) Uani 1 1 d . U . . .
C2 C 0.2323(3) 0.7812(4) 0.1380(2) 0.0534(14) Uani 1 1 d . U . . .
H2 H 0.2519 0.7297 0.1219 0.064 Uiso 1 1 calc R U . . .
C3 C 0.2652(3) 0.8701(4) 0.1417(3) 0.0617(16) Uani 1 1 d . U . . .
H3 H 0.3072 0.8771 0.1289 0.074 Uiso 1 1 calc R U . . .
C4 C 0.2366(3) 0.9481(4) 0.1641(3) 0.0559(15) Uani 1 1 d . U . . .
C5 C 0.1765(4) 0.9338(4) 0.1842(3) 0.078(2) Uani 1 1 d . U . . .
H5 H 0.1569 0.9851 0.2002 0.093 Uiso 1 1 calc R U . . .
C6 C 0.1442(3) 0.8452(4) 0.1814(3) 0.077(2) Uani 1 1 d . U . . .
H6 H 0.1035 0.8374 0.1957 0.092 Uiso 1 1 calc R U . . .
C7 C 0.1343(3) 0.6748(4) 0.1511(2) 0.0514(14) Uani 1 1 d . U . . .
C8 C 0.3297(3) 1.2284(4) 0.1623(3) 0.0542(14) Uani 1 1 d . U . . .
C9 C 0.3693(3) 1.1459(4) 0.1624(3) 0.079(2) Uani 1 1 d . U . . .
H9 H 0.4163 1.1510 0.1618 0.095 Uiso 1 1 calc R U . . .
C10 C 0.3390(3) 1.0554(4) 0.1633(3) 0.078(2) Uani 1 1 d . U . . .
H10 H 0.3661 1.0002 0.1632 0.093 Uiso 1 1 calc R U . . .
C11 C 0.2698(3) 1.0452(4) 0.1645(3) 0.0581(15) Uani 1 1 d . U . . .
C12 C 0.2323(3) 1.1292(4) 0.1662(3) 0.0675(18) Uani 1 1 d . U . . .
H12 H 0.1855 1.1248 0.1681 0.081 Uiso 1 1 calc R U . . .
C13 C 0.2620(3) 1.2194(4) 0.1652(3) 0.0628(17) Uani 1 1 d . U . . .
H13 H 0.2352 1.2746 0.1665 0.075 Uiso 1 1 calc R U . . .
C14 C 0.3621(3) 1.3256(4) 0.1603(2) 0.0464(13) Uani 1 1 d . U . . .
C15 C 0.1426(3) 0.3449(4) 0.0172(2) 0.0469(13) Uani 1 1 d . U . . .
C16 C 0.2034(3) 0.3225(5) -0.0017(2) 0.0608(16) Uani 1 1 d . U . . .
H16 H 0.2444 0.3389 0.0174 0.073 Uiso 1 1 calc R U . . .
C17 C 0.2048(3) 0.2773(5) -0.0473(2) 0.0675(18) Uani 1 1 d . U . . .
H17 H 0.2468 0.2642 -0.0590 0.081 Uiso 1 1 calc R U . . .
C18 C 0.1455(3) 0.2499(5) -0.0771(2) 0.0551(15) Uani 1 1 d . U . . .
C19 C 0.0840(3) 0.2716(5) -0.0580(2) 0.0612(17) Uani 1 1 d . U . . .
H19 H 0.0430 0.2544 -0.0768 0.073 Uiso 1 1 calc R U . . .
C20 C 0.0830(3) 0.3178(5) -0.0121(2) 0.0643(17) Uani 1 1 d . U . . .
H20 H 0.0412 0.3314 -0.0003 0.077 Uiso 1 1 calc R U . . .
C21 C 0.1414(3) 0.4005(4) 0.06583(19) 0.0399(11) Uani 1 1 d . U . . .
C22 C 0.1483(3) 0.1192(4) -0.2250(2) 0.0489(13) Uani 1 1 d . U . . .
C23 C 0.2068(4) 0.1387(6) -0.1950(3) 0.089(2) Uani 1 1 d . U . . .
H23 H 0.2486 0.1242 -0.2066 0.107 Uiso 1 1 calc R U . . .
C24 C 0.2052(4) 0.1805(6) -0.1469(3) 0.092(2) Uani 1 1 d . U . . .
H24 H 0.2464 0.1938 -0.1273 0.110 Uiso 1 1 calc R U . . .
C25 C 0.1465(3) 0.2025(5) -0.1273(2) 0.0561(15) Uani 1 1 d . U . . .
C26 C 0.0884(4) 0.1860(6) -0.1589(3) 0.086(2) Uani 1 1 d . U . . .
H26 H 0.0466 0.2029 -0.1479 0.103 Uiso 1 1 calc R U . . .
C27 C 0.0890(3) 0.1448(6) -0.2070(3) 0.082(2) Uani 1 1 d . U . . .
H27 H 0.0479 0.1347 -0.2274 0.099 Uiso 1 1 calc R U . . .
C28 C 0.1497(3) 0.0751(4) -0.27643(19) 0.0415(12) Uani 1 1 d . U . . .
C29 C 0.3502(3) 0.6442(4) 0.2787(2) 0.0481(13) Uani 1 1 d . U . . .
C30 C 0.4094(3) 0.6569(6) 0.3110(2) 0.076(2) Uani 1 1 d . U . . .
H30 H 0.4507 0.6347 0.3012 0.091 Uiso 1 1 calc R U . . .
C31 C 0.4083(3) 0.7018(6) 0.3576(3) 0.079(2) Uani 1 1 d . U . . .
H31 H 0.4492 0.7121 0.3781 0.095 Uiso 1 1 calc R U . . .
C32 C 0.3486(3) 0.7318(5) 0.3746(2) 0.0606(16) Uani 1 1 d . U . . .
C33 C 0.2904(4) 0.7246(6) 0.3403(3) 0.086(2) Uani 1 1 d . U . . .
H33 H 0.2494 0.7496 0.3491 0.103 Uiso 1 1 calc R U . . .
C34 C 0.2921(3) 0.6808(6) 0.2930(3) 0.081(2) Uani 1 1 d . U . . .
H34 H 0.2522 0.6767 0.2707 0.097 Uiso 1 1 calc R U . . .
C35 C 0.3517(3) 0.5947(4) 0.2285(2) 0.0407(12) Uani 1 1 d . U . . .
C36 C 0.3461(3) 0.8718(4) 0.5199(2) 0.0510(14) Uani 1 1 d . U . . .
C37 C 0.4051(3) 0.8650(7) 0.4969(3) 0.090(2) Uani 1 1 d . U . . .
H37 H 0.4453 0.8909 0.5131 0.108 Uiso 1 1 calc R U . . .
C38 C 0.4055(4) 0.8204(6) 0.4501(3) 0.092(2) Uani 1 1 d . U . . .
H38 H 0.4460 0.8180 0.4349 0.110 Uiso 1 1 calc R U . . .
C39 C 0.3473(3) 0.7791(5) 0.4251(2) 0.0603(16) Uani 1 1 d . U . . .
C40 C 0.2887(3) 0.7877(5) 0.4485(2) 0.0601(16) Uani 1 1 d . U . . .
H40 H 0.2484 0.7615 0.4325 0.072 Uiso 1 1 calc R U . . .
C41 C 0.2872(3) 0.8332(5) 0.4947(2) 0.0550(15) Uani 1 1 d . U . . .
H41 H 0.2463 0.8383 0.5091 0.066 Uiso 1 1 calc R U . . .
C42 C 0.3445(3) 0.9237(4) 0.5702(2) 0.0445(12) Uani 1 1 d . U . . .
N1 N -0.0277(2) 0.5139(3) 0.12942(17) 0.0451(10) Uani 1 1 d . U . . .
N2 N -0.2400(3) 0.5059(4) 0.1258(3) 0.0785(17) Uani 1 1 d . U . . .
N3 N -0.2608(3) 0.5062(5) 0.1670(3) 0.0833(17) Uani 1 1 d . U . . .
C43 C -0.0567(3) 0.5446(5) 0.1700(2) 0.0596(16) Uani 1 1 d . U . . .
H43 H -0.0288 0.5681 0.1981 0.071 Uiso 1 1 calc R U . . .
C44 C -0.1266(3) 0.5430(5) 0.1720(3) 0.0665(17) Uani 1 1 d . U . . .
H44 H -0.1457 0.5644 0.2009 0.080 Uiso 1 1 calc R U . . .
C45 C -0.1674(3) 0.5084(5) 0.1294(3) 0.0647(16) Uani 1 1 d . U . . .
C46 C -0.1373(3) 0.4791(5) 0.0876(3) 0.0657(17) Uani 1 1 d . U . . .
H46 H -0.1641 0.4584 0.0583 0.079 Uiso 1 1 calc R U . . .
C47 C -0.0674(3) 0.4804(5) 0.0891(2) 0.0585(15) Uani 1 1 d . U . . .
H47 H -0.0473 0.4572 0.0610 0.070 Uiso 1 1 calc R U . . .
C48A C -0.4350(4) 0.4483(6) 0.1994(3) 0.056(2) Uani 0.632(12) 1 d DG U P A 1
H48A H -0.4552 0.4134 0.2240 0.068 Uiso 0.632(12) 1 calc R U P A 1
C49A C -0.3643(4) 0.4518(7) 0.2009(3) 0.066(2) Uani 0.632(12) 1 d DG U P A 1
H49A H -0.3371 0.4193 0.2266 0.079 Uiso 0.632(12) 1 calc R U P A 1
C50A C -0.3342(3) 0.5040(6) 0.1640(3) 0.0676(15) Uani 0.632(12) 1 d DG U P A 1
C51A C -0.3748(4) 0.5526(7) 0.1256(3) 0.068(3) Uani 0.632(12) 1 d DG U P A 1
H51A H -0.3547 0.5875 0.1010 0.082 Uiso 0.632(12) 1 calc R U P A 1
C52A C -0.4456(4) 0.5491(6) 0.1241(3) 0.060(2) Uani 0.632(12) 1 d DG U P A 1
H52A H -0.4727 0.5817 0.0984 0.072 Uiso 0.632(12) 1 calc R U P A 1
N4A N -0.4757(3) 0.4970(5) 0.1610(3) 0.0485(11) Uani 0.632(12) 1 d DG U P A 1
C48B C -0.4341(7) 0.4999(13) 0.2061(4) 0.063(3) Uani 0.368(12) 1 d DG U P A 2
H48B H -0.4533 0.4986 0.2368 0.075 Uiso 0.368(12) 1 calc R U P A 2
C49B C -0.3635(6) 0.5038(13) 0.2062(5) 0.069(3) Uani 0.368(12) 1 d DG U P A 2
H49B H -0.3355 0.5050 0.2371 0.083 Uiso 0.368(12) 1 calc R U P A 2
C50B C -0.3347(5) 0.5057(10) 0.1602(6) 0.0676(15) Uani 0.368(12) 1 d DG U P A 2
C51B C -0.3766(7) 0.5038(12) 0.1140(5) 0.060(3) Uani 0.368(12) 1 d DG U P A 2
H51B H -0.3573 0.5051 0.0832 0.072 Uiso 0.368(12) 1 calc R U P A 2
C52B C -0.4471(6) 0.5000(12) 0.1139(4) 0.056(3) Uani 0.368(12) 1 d DG U P A 2
H52B H -0.4751 0.4987 0.0830 0.067 Uiso 0.368(12) 1 calc R U P A 2
N4B N -0.4759(5) 0.4981(9) 0.1599(5) 0.0485(11) Uani 0.368(12) 1 d DG U P A 2
O101 O 0.1147(9) 0.7676(13) -0.0284(8) 0.361(12) Uani 0.702(13) 1 d D U P . .
C101 C 0.1053(8) 0.8294(16) 0.0064(7) 0.349(13) Uani 0.702(13) 1 d D U P . .
H101 H 0.0883 0.8084 0.0362 0.419 Uiso 0.702(13) 1 calc R U P . .
N101 N 0.1188(7) 0.9193(16) 0.0015(6) 0.352(13) Uani 0.702(13) 1 d D U P . .
C102 C 0.1454(17) 0.9579(16) -0.0437(9) 0.408(16) Uani 0.702(13) 1 d D U P . .
H10A H 0.1520 1.0266 -0.0398 0.612 Uiso 0.702(13) 1 calc R U P . .
H10B H 0.1883 0.9275 -0.0478 0.612 Uiso 0.702(13) 1 calc R U P . .
H10C H 0.1136 0.9453 -0.0732 0.612 Uiso 0.702(13) 1 calc R U P . .
C103 C 0.1082(13) 0.9892(18) 0.0407(8) 0.361(15) Uani 0.702(13) 1 d D U P . .
H10D H 0.1212 1.0524 0.0299 0.541 Uiso 0.702(13) 1 calc R U P . .
H10E H 0.0609 0.9897 0.0463 0.541 Uiso 0.702(13) 1 calc R U P . .
H10F H 0.1355 0.9720 0.0719 0.541 Uiso 0.702(13) 1 calc R U P . .
O201 O -0.0615(7) 0.6098(12) 0.2895(6) 0.148(6) Uani 0.5 1 d D U P B 1
C201 C -0.0320(8) 0.6804(12) 0.3140(6) 0.181(5) Uani 0.5 1 d D U P B 1
H201 H -0.0586 0.7287 0.3266 0.217 Uiso 0.5 1 calc R U P B 1
N201 N 0.0331(9) 0.6869(12) 0.3219(6) 0.174(4) Uani 0.5 1 d D U P B 1
C202 C 0.0796(7) 0.6171(17) 0.3044(11) 0.207(7) Uani 0.5 1 d D U P B 1
H20A H 0.1258 0.6371 0.3147 0.311 Uiso 0.5 1 calc R U P B 1
H20B H 0.0717 0.5549 0.3190 0.311 Uiso 0.5 1 calc R U P B 1
H20C H 0.0724 0.6127 0.2677 0.311 Uiso 0.5 1 calc R U P B 1
C203 C 0.0648(12) 0.7686(16) 0.3499(10) 0.219(8) Uani 0.5 1 d D U P B 1
H20D H 0.1136 0.7621 0.3523 0.329 Uiso 0.5 1 calc R U P B 1
H20E H 0.0513 0.8276 0.3323 0.329 Uiso 0.5 1 calc R U P B 1
H20F H 0.0506 0.7701 0.3837 0.329 Uiso 0.5 1 calc R U P B 1
O211 O -0.0429(10) 0.5583(12) 0.3061(8) 0.209(8) Uani 0.5 1 d D U P C 2
C211 C 0.0086(9) 0.6116(12) 0.3004(7) 0.179(5) Uani 0.5 1 d D U P C 2
H211 H 0.0359 0.5950 0.2750 0.215 Uiso 0.5 1 calc R U P C 2
N211 N 0.0245(8) 0.6859(13) 0.3273(6) 0.176(5) Uani 0.5 1 d D U P C 2
C212 C -0.0145(11) 0.7182(16) 0.3679(8) 0.195(7) Uani 0.5 1 d D U P C 2
H21A H 0.0061 0.7755 0.3835 0.292 Uiso 0.5 1 calc R U P C 2
H21B H -0.0605 0.7324 0.3538 0.292 Uiso 0.5 1 calc R U P C 2
H21C H -0.0150 0.6680 0.3931 0.292 Uiso 0.5 1 calc R U P C 2
C213 C 0.0839(11) 0.7419(18) 0.3178(10) 0.204(7) Uani 0.5 1 d D U P C 2
H21D H 0.0892 0.7955 0.3412 0.306 Uiso 0.5 1 calc R U P C 2
H21E H 0.1238 0.7015 0.3226 0.306 Uiso 0.5 1 calc R U P C 2
H21F H 0.0782 0.7658 0.2833 0.306 Uiso 0.5 1 calc R U P C 2
O301 O 0.4882(12) 0.9645(13) 0.1417(9) 0.297(9) Uani 0.563(11) 1 d D U P D 1
C301 C 0.5315(9) 0.9139(14) 0.1703(8) 0.261(7) Uani 0.563(11) 1 d D U P D 1
H301 H 0.5697 0.9444 0.1870 0.314 Uiso 0.563(11) 1 calc R U P D 1
N301 N 0.5237(9) 0.8215(15) 0.1767(6) 0.250(7) Uani 0.563(11) 1 d D U P D 1
C302 C 0.4653(13) 0.7697(14) 0.1516(13) 0.270(9) Uani 0.563(11) 1 d D U P D 1
H30A H 0.4685 0.7024 0.1610 0.405 Uiso 0.563(11) 1 calc R U P D 1
H30B H 0.4240 0.7965 0.1622 0.405 Uiso 0.563(11) 1 calc R U P D 1
H30C H 0.4645 0.7758 0.1152 0.405 Uiso 0.563(11) 1 calc R U P D 1
C303 C 0.5724(14) 0.7661(19) 0.2085(10) 0.266(9) Uani 0.563(11) 1 d D U P D 1
H30D H 0.5581 0.6996 0.2085 0.399 Uiso 0.563(11) 1 calc R U P D 1
H30E H 0.6162 0.7704 0.1957 0.399 Uiso 0.563(11) 1 calc R U P D 1
H30F H 0.5758 0.7911 0.2428 0.399 Uiso 0.563(11) 1 calc R U P D 1
O311 C 0.6191(13) 0.806(3) 0.2034(15) 0.269(10) Uani 0.437(11) 1 d D U P D 2
C311 C 0.5756(14) 0.8360(19) 0.1677(13) 0.261(7) Uani 0.437(11) 1 d D U P D 2
H311 H 0.5915 0.8677 0.1400 0.314 Uiso 0.437(11) 1 calc R U P D 2
N311 C 0.5119(15) 0.8252(15) 0.1675(10) 0.258(7) Uani 0.437(11) 1 d D U P D 2
C312 C 0.4809(15) 0.777(3) 0.2080(13) 0.269(9) Uani 0.437(11) 1 d D U P D 2
H31A H 0.4322 0.7773 0.2001 0.403 Uiso 0.437(11) 1 calc R U P D 2
H31B H 0.4972 0.7118 0.2112 0.403 Uiso 0.437(11) 1 calc R U P D 2
H31C H 0.4929 0.8112 0.2396 0.403 Uiso 0.437(11) 1 calc R U P D 2
C313 C 0.4651(18) 0.862(3) 0.1250(12) 0.273(9) Uani 0.437(11) 1 d D U P D 2
H31D H 0.4190 0.8474 0.1311 0.409 Uiso 0.437(11) 1 calc R U P D 2
H31E H 0.4707 0.9305 0.1222 0.409 Uiso 0.437(11) 1 calc R U P D 2
H31F H 0.4749 0.8311 0.0938 0.409 Uiso 0.437(11) 1 calc R U P D 2
O401 O 0.3811(14) 0.0348(19) 0.9822(12) 0.63(2) Uani 0.817(16) 1 d D U P . .
C401 C 0.3919(10) 0.118(2) 1.0032(8) 0.61(2) Uani 0.817(16) 1 d D U P . .
H401 H 0.3975 0.1219 1.0387 0.736 Uiso 0.817(16) 1 calc R U P . .
N401 N 0.3951(7) 0.1963(19) 0.9760(8) 0.60(2) Uani 0.817(16) 1 d D U P . .
C402 C 0.3872(19) 0.198(2) 0.9213(8) 0.55(2) Uani 0.817(16) 1 d D U P . .
H40A H 0.3915 0.2634 0.9096 0.820 Uiso 0.817(16) 1 calc R U P . .
H40B H 0.4219 0.1585 0.9087 0.820 Uiso 0.817(16) 1 calc R U P . .
H40C H 0.3430 0.1733 0.9088 0.820 Uiso 0.817(16) 1 calc R U P . .
C403 C 0.4073(17) 0.288(2) 1.0020(13) 0.63(2) Uani 0.817(16) 1 d D U P . .
H40D H 0.4084 0.3388 0.9772 0.941 Uiso 0.817(16) 1 calc R U P . .
H40E H 0.3713 0.3003 1.0231 0.941 Uiso 0.817(16) 1 calc R U P . .
H40F H 0.4503 0.2856 1.0231 0.941 Uiso 0.817(16) 1 calc R U P . .

loop_
_atom_site_aniso_label
_atom_site_aniso_U_11
_atom_site_aniso_U_22
_atom_site_aniso_U_33
_atom_site_aniso_U_23
_atom_site_aniso_U_13
_atom_site_aniso_U_12
Zn1 0.0261(3) 0.0365(3) 0.0274(3) -0.0017(2) 0.0049(2) -0.0041(2)
Zn2 0.0285(3) 0.0312(3) 0.0241(3) -0.00136(19) 0.00506(19) -0.0055(2)
Zn3 0.0270(3) 0.0360(3) 0.0302(3) -0.0015(2) 0.0064(2) -0.0047(2)
O1 0.053(3) 0.043(2) 0.187(5) -0.017(3) 0.039(3) -0.010(2)
O2 0.045(2) 0.0299(17) 0.048(2) -0.0008(15) 0.0057(17) -0.0027(15)
O3 0.044(2) 0.042(2) 0.147(4) 0.003(3) 0.012(3) -0.0095(18)
O4 0.046(2) 0.0318(19) 0.074(3) 0.0024(18) 0.002(2) -0.0026(16)
O5 0.041(2) 0.075(3) 0.037(2) -0.0257(18) 0.0086(17) -0.0073(18)
O6 0.045(2) 0.054(2) 0.039(2) -0.0194(17) -0.0056(17) 0.0012(17)
O7 0.045(2) 0.082(3) 0.039(2) -0.0264(19) 0.0130(18) 0.002(2)
O8 0.050(2) 0.082(3) 0.037(2) -0.023(2) 0.0070(18) 0.003(2)
O9 0.057(2) 0.050(2) 0.043(2) -0.0216(17) -0.0062(18) 0.0007(18)
O10 0.047(2) 0.080(3) 0.041(2) -0.0305(19) 0.0076(18) -0.006(2)
O11 0.042(2) 0.086(3) 0.041(2) -0.027(2) 0.0081(17) 0.000(2)
O12 0.046(2) 0.066(2) 0.036(2) -0.0173(18) 0.0150(17) -0.0007(18)
C1 0.041(3) 0.030(2) 0.072(4) -0.002(2) 0.014(3) 0.000(2)
C2 0.050(3) 0.029(3) 0.084(4) -0.002(3) 0.021(3) 0.002(2)
C3 0.049(3) 0.036(3) 0.104(5) 0.003(3) 0.026(3) -0.002(2)
C4 0.049(3) 0.030(2) 0.091(4) -0.003(3) 0.014(3) -0.006(2)
C5 0.077(4) 0.036(3) 0.128(5) -0.021(3) 0.044(4) -0.010(3)
C6 0.065(4) 0.044(3) 0.128(5) -0.018(3) 0.045(4) -0.013(3)
C7 0.041(3) 0.034(3) 0.079(4) 0.000(3) 0.007(3) -0.002(2)
C8 0.041(3) 0.033(3) 0.088(4) -0.002(3) 0.004(3) -0.005(2)
C9 0.046(3) 0.045(3) 0.146(6) 0.002(4) 0.006(4) -0.007(3)
C10 0.059(4) 0.035(3) 0.138(6) 0.001(3) 0.010(4) 0.004(3)
C11 0.050(3) 0.033(3) 0.091(4) -0.001(3) 0.005(3) -0.004(2)
C12 0.049(3) 0.039(3) 0.118(5) -0.008(3) 0.019(3) -0.002(2)
C13 0.047(3) 0.031(3) 0.113(5) -0.002(3) 0.017(3) -0.001(2)
C14 0.039(3) 0.033(3) 0.066(3) -0.001(2) -0.001(3) -0.005(2)
C15 0.044(3) 0.063(3) 0.034(3) -0.019(2) 0.005(2) -0.007(3)
C16 0.043(3) 0.089(4) 0.049(3) -0.030(3) 0.001(3) -0.003(3)
C17 0.051(3) 0.100(4) 0.052(4) -0.036(3) 0.009(3) 0.007(3)
C18 0.051(3) 0.076(4) 0.039(3) -0.024(3) 0.007(3) 0.002(3)
C19 0.045(3) 0.093(4) 0.045(3) -0.038(3) 0.001(3) -0.007(3)
C20 0.046(3) 0.095(4) 0.055(3) -0.037(3) 0.016(3) -0.007(3)
C21 0.046(3) 0.044(3) 0.030(3) -0.007(2) 0.007(2) -0.008(2)
C22 0.048(3) 0.062(3) 0.037(3) -0.017(2) 0.006(2) 0.002(3)
C23 0.072(3) 0.123(4) 0.074(3) -0.041(3) 0.017(3) 0.008(3)
C24 0.075(4) 0.126(4) 0.073(4) -0.040(3) 0.005(3) 0.009(3)
C25 0.044(3) 0.084(4) 0.040(3) -0.027(3) 0.005(2) 0.004(3)
C26 0.055(4) 0.136(6) 0.067(4) -0.052(4) 0.010(3) 0.004(4)
C27 0.055(4) 0.135(5) 0.057(4) -0.053(4) 0.007(3) 0.001(4)
C28 0.046(3) 0.047(3) 0.032(3) -0.008(2) 0.005(2) 0.002(2)
C29 0.041(3) 0.067(3) 0.037(3) -0.022(2) 0.007(2) -0.004(3)
C30 0.048(3) 0.124(5) 0.057(4) -0.043(4) 0.009(3) 0.009(3)
C31 0.049(3) 0.131(5) 0.056(4) -0.043(4) 0.002(3) 0.005(4)
C32 0.040(3) 0.097(4) 0.045(3) -0.031(3) 0.008(3) -0.002(3)
C33 0.054(4) 0.134(5) 0.068(4) -0.051(4) 0.006(3) 0.009(4)
C34 0.054(4) 0.125(5) 0.062(4) -0.047(4) -0.003(3) 0.001(4)
C35 0.042(3) 0.044(3) 0.037(3) -0.013(2) 0.007(2) -0.011(2)
C36 0.047(3) 0.073(4) 0.035(3) -0.020(3) 0.013(2) 0.001(3)
C37 0.053(4) 0.155(6) 0.066(4) -0.063(4) 0.020(3) -0.018(4)
C38 0.059(4) 0.157(6) 0.065(4) -0.057(4) 0.027(3) -0.017(4)
C39 0.045(3) 0.089(4) 0.047(3) -0.030(3) 0.008(3) -0.002(3)
C40 0.046(3) 0.083(4) 0.051(3) -0.024(3) 0.004(3) -0.005(3)
C41 0.043(3) 0.084(4) 0.041(3) -0.021(3) 0.016(3) 0.000(3)
C42 0.045(3) 0.056(3) 0.034(3) -0.008(2) 0.011(2) 0.003(2)
N1 0.028(2) 0.065(3) 0.043(2) -0.004(2) 0.0062(18) 0.0026(19)
N2 0.040(3) 0.110(4) 0.088(4) -0.009(3) 0.017(3) -0.011(3)
N3 0.035(3) 0.127(5) 0.088(4) -0.008(4) 0.009(3) -0.006(3)
C43 0.033(3) 0.090(4) 0.055(3) -0.016(3) 0.005(3) 0.003(3)
C44 0.036(3) 0.102(5) 0.065(4) -0.021(3) 0.023(3) -0.001(3)
C45 0.031(3) 0.089(4) 0.074(4) -0.007(3) 0.005(3) -0.003(3)
C46 0.034(3) 0.100(4) 0.060(4) -0.015(3) -0.004(3) -0.007(3)
C47 0.033(3) 0.087(4) 0.055(3) -0.013(3) 0.001(2) -0.001(3)
C48A 0.037(4) 0.069(5) 0.063(5) -0.002(4) 0.007(4) -0.002(4)
C49A 0.041(4) 0.081(6) 0.076(5) -0.003(5) 0.006(4) 0.002(4)
C50A 0.033(2) 0.094(4) 0.077(3) -0.003(3) 0.010(2) -0.004(3)
C51A 0.039(4) 0.089(6) 0.080(5) 0.008(5) 0.017(4) -0.011(4)
C52A 0.035(4) 0.075(5) 0.069(5) 0.005(4) 0.005(4) -0.007(4)
N4A 0.031(2) 0.058(3) 0.057(3) -0.001(2) 0.0074(19) -0.0043(19)
C48B 0.042(5) 0.079(6) 0.065(5) 0.001(6) 0.003(5) -0.006(6)
C49B 0.042(5) 0.090(7) 0.075(5) -0.005(6) 0.005(5) -0.002(6)
C50B 0.033(2) 0.094(4) 0.077(3) -0.003(3) 0.010(2) -0.004(3)
C51B 0.034(5) 0.078(6) 0.070(5) -0.005(6) 0.018(4) -0.004(6)
C52B 0.035(5) 0.067(6) 0.064(5) -0.001(5) 0.004(5) -0.008(5)
N4B 0.031(2) 0.058(3) 0.057(3) -0.001(2) 0.0074(19) -0.0043(19)
O101 0.312(18) 0.375(18) 0.39(2) -0.024(15) 0.013(16) 0.062(16)
C101 0.341(15) 0.353(16) 0.348(16) 0.011(10) 0.015(11) 0.016(11)
N101 0.351(15) 0.356(15) 0.343(16) 0.014(10) 0.013(10) 0.019(11)
C102 0.42(2) 0.40(2) 0.41(2) 0.037(17) 0.076(18) -0.006(19)
C103 0.37(2) 0.38(2) 0.30(2) 0.005(15) -0.083(17) 0.057(19)
O201 0.157(10) 0.148(11) 0.145(11) 0.007(9) 0.040(9) -0.063(9)
C201 0.172(8) 0.175(8) 0.195(8) -0.035(7) 0.019(8) -0.024(7)
N201 0.162(8) 0.166(8) 0.194(8) -0.047(7) 0.016(7) -0.027(7)
C202 0.185(12) 0.213(13) 0.225(13) -0.061(12) 0.026(12) -0.004(11)
C203 0.211(13) 0.203(12) 0.243(14) -0.074(11) 0.020(12) -0.044(11)
O211 0.196(13) 0.205(14) 0.229(14) -0.030(12) 0.031(11) -0.048(11)
C211 0.167(8) 0.178(8) 0.193(8) -0.039(7) 0.025(8) -0.021(7)
N211 0.163(8) 0.172(8) 0.193(8) -0.044(7) 0.018(7) -0.022(7)
C212 0.183(13) 0.199(13) 0.205(13) -0.045(11) 0.033(10) -0.018(12)
C213 0.189(12) 0.216(13) 0.210(14) -0.061(12) 0.042(11) -0.046(10)
O301 0.276(16) 0.236(14) 0.373(17) -0.017(13) 0.013(14) 0.016(13)
C301 0.263(10) 0.251(10) 0.271(10) -0.005(8) 0.037(8) -0.009(8)
N301 0.257(10) 0.243(9) 0.254(9) 0.004(8) 0.043(8) -0.016(8)
C302 0.269(14) 0.259(14) 0.282(15) 0.015(14) 0.027(12) -0.022(12)
C303 0.270(14) 0.261(13) 0.265(14) -0.010(12) 0.025(12) -0.018(12)
O311 0.274(15) 0.275(17) 0.261(16) 0.017(15) 0.038(13) -0.014(15)
C311 0.267(10) 0.254(10) 0.265(10) 0.006(8) 0.033(8) -0.006(9)
N311 0.266(10) 0.247(10) 0.264(10) 0.000(8) 0.039(8) -0.015(8)
C312 0.276(15) 0.267(15) 0.266(14) -0.017(13) 0.041(12) -0.030(13)
C313 0.266(13) 0.256(14) 0.296(13) -0.006(12) 0.029(11) -0.005(13)
O401 0.62(3) 0.61(2) 0.67(3) -0.025(17) 0.13(2) 0.01(2)
C401 0.60(2) 0.62(2) 0.62(2) -0.014(11) 0.079(12) 0.007(12)
N401 0.59(2) 0.61(2) 0.62(2) -0.032(11) 0.070(11) 0.007(11)
C402 0.49(3) 0.56(3) 0.60(2) -0.040(15) 0.09(2) 0.06(2)
C403 0.61(3) 0.63(2) 0.64(3) -0.059(17) 0.04(2) 0.00(2)

loop_
_atom_type_symbol
_atom_type_description
_atom_type_scat_dispersion_real
_atom_type_scat_dispersion_imag
_atom_type_scat_source
C C 0.0033 0.0016 'International Tables Vol C Tables 4.2.6.8 and 6.1.1.4'
H H 0.0000 0.0000 'International Tables Vol C Tables 4.2.6.8 and 6.1.1.4'
N N 0.0061 0.0033 'International Tables Vol C Tables 4.2.6.8 and 6.1.1.4'
O O 0.0106 0.0060 'International Tables Vol C Tables 4.2.6.8 and 6.1.1.4'
Zn Zn 0.2839 1.4301 'International Tables Vol C Tables 4.2.6.8 and 6.1.1.4'

loop_
_geom_angle_atom_site_label_1
_geom_angle_atom_site_label_2
_geom_angle_atom_site_label_3
_geom_angle
_geom_angle_site_symmetry_1
_geom_angle_site_symmetry_3
O8 Zn1 O5 115.26(18) 4_566 .
O8 Zn1 N1 97.54(17) 4_566 .
O5 Zn1 N1 96.15(16) . .
O8 Zn1 O2 106.01(15) 4_566 .
O5 Zn1 O2 99.33(15) . .
N1 Zn1 O2 142.67(16) . .
O8 Zn1 O1 101.3(2) 4_566 .
O5 Zn1 O1 142.0(2) . .
N1 Zn1 O1 88.71(17) . .
O2 Zn1 O1 58.83(14) . .
O8 Zn1 C7 105.97(19) 4_566 .
O5 Zn1 C7 123.11(19) . .
N1 Zn1 C7 115.91(18) . .
O2 Zn1 C7 29.75(16) . .
O1 Zn1 C7 29.08(16) . .
O6 Zn2 O9 179.35(15) . .
O6 Zn2 O12 87.37(15) . 4_575
O9 Zn2 O12 92.37(16) . 4_575
O6 Zn2 O7 94.52(16) . 4_566
O9 Zn2 O7 85.74(16) . 4_566
O12 Zn2 O7 178.11(16) 4_575 4_566
O6 Zn2 O4 89.43(14) . 1_545
O9 Zn2 O4 89.98(14) . 1_545
O12 Zn2 O4 91.93(15) 4_575 1_545
O7 Zn2 O4 88.18(15) 4_566 1_545
O6 Zn2 O2 88.36(13) . .
O9 Zn2 O2 92.23(14) . .
O12 Zn2 O2 88.41(14) 4_575 .
O7 Zn2 O2 91.55(14) 4_566 .
O4 Zn2 O2 177.75(14) 1_545 .
O11 Zn3 O10 118.51(19) 4_575 .
O11 Zn3 N4B 95(4) 4_575 1_655
O10 Zn3 N4B 99(4) . 1_655
O11 Zn3 N4A 95(2) 4_575 1_655
O10 Zn3 N4A 98(2) . 1_655
O11 Zn3 O3 119.9(2) 4_575 1_545
O10 Zn3 O3 119.2(2) . 1_545
N4B Zn3 O3 92(4) 1_655 1_545
N4A Zn3 O3 92(2) 1_655 1_545
O11 Zn3 O4 100.18(15) 4_575 1_545
O10 Zn3 O4 95.36(16) . 1_545
N4B Zn3 O4 152(4) 1_655 1_545
N4A Zn3 O4 151(2) 1_655 1_545
O3 Zn3 O4 59.56(14) 1_545 1_545
O11 Zn3 C14 112.67(18) 4_575 1_545
O10 Zn3 C14 109.65(19) . 1_545
N4B Zn3 C14 122(4) 1_655 1_545
N4A Zn3 C14 122(2) 1_655 1_545
O3 Zn3 C14 29.97(16) 1_545 1_545
O4 Zn3 C14 29.59(15) 1_545 1_545
C7 O1 Zn1 87.6(3) . .
C7 O2 Zn1 95.2(3) . .
C7 O2 Zn2 142.6(4) . .
Zn1 O2 Zn2 103.03(14) . .
C14 O3 Zn3 92.5(3) . 1_565
C14 O4 Zn2 164.4(4) . 1_565
C14 O4 Zn3 89.5(3) . 1_565
Zn2 O4 Zn3 104.86(15) 1_565 1_565
C21 O5 Zn1 120.3(3) . .
C21 O6 Zn2 142.4(3) . .
C28 O7 Zn2 140.4(4) . 4_565
C28 O8 Zn1 125.5(3) . 4_565
C35 O9 Zn2 139.0(3) . .
C35 O10 Zn3 124.3(3) . .
C42 O11 Zn3 127.1(3) . 4_576
C42 O12 Zn2 140.1(4) . 4_576
C2 C1 C6 118.4(5) . .
C2 C1 C7 121.0(5) . .
C6 C1 C7 120.5(5) . .
C1 C2 C3 120.8(5) . .
C1 C2 H2 119.6 . .
C3 C2 H2 119.6 . .
C4 C3 C2 120.8(6) . .
C4 C3 H3 119.6 . .
C2 C3 H3 119.6 . .
C5 C4 C3 117.8(5) . .
C5 C4 C11 121.8(5) . .
C3 C4 C11 120.4(6) . .
C4 C5 C6 121.6(6) . .
C4 C5 H5 119.2 . .
C6 C5 H5 119.2 . .
C1 C6 C5 120.5(6) . .
C1 C6 H6 119.7 . .
C5 C6 H6 119.7 . .
O1 C7 O2 118.4(5) . .
O1 C7 C1 120.6(5) . .
O2 C7 C1 121.0(5) . .
O1 C7 Zn1 63.3(3) . .
O2 C7 Zn1 55.0(3) . .
C1 C7 Zn1 175.8(5) . .
C13 C8 C9 119.1(5) . .
C13 C8 C14 120.9(5) . .
C9 C8 C14 120.0(5) . .
C8 C9 C10 120.0(6) . .
C8 C9 H9 120.0 . .
C10 C9 H9 120.0 . .
C11 C10 C9 121.6(6) . .
C11 C10 H10 119.2 . .
C9 C10 H10 119.2 . .
C10 C11 C12 116.8(5) . .
C10 C11 C4 121.9(5) . .
C12 C11 C4 121.3(6) . .
C13 C12 C11 121.9(6) . .
C13 C12 H12 119.0 . .
C11 C12 H12 119.0 . .
C8 C13 C12 120.6(6) . .
C8 C13 H13 119.7 . .
C12 C13 H13 119.7 . .
O4 C14 O3 118.4(5) . .
O4 C14 C8 121.0(5) . .
O3 C14 C8 120.5(5) . .
O4 C14 Zn3 60.9(3) . 1_565
O3 C14 Zn3 57.5(3) . 1_565
C8 C14 Zn3 178.0(4) . 1_565
C16 C15 C20 117.2(5) . .
C16 C15 C21 121.1(5) . .
C20 C15 C21 121.7(5) . .
C17 C16 C15 121.5(6) . .
C17 C16 H16 119.3 . .
C15 C16 H16 119.3 . .
C16 C17 C18 121.9(6) . .
C16 C17 H17 119.1 . .
C18 C17 H17 119.1 . .
C17 C18 C19 116.8(5) . .
C17 C18 C25 122.2(5) . .
C19 C18 C25 120.9(5) . .
C20 C19 C18 121.0(5) . .
C20 C19 H19 119.5 . .
C18 C19 H19 119.5 . .
C19 C20 C15 121.7(6) . .
C19 C20 H20 119.2 . .
C15 C20 H20 119.2 . .
O6 C21 O5 125.6(5) . .
O6 C21 C15 118.1(5) . .
O5 C21 C15 116.3(5) . .
C23 C22 C27 117.3(6) . .
C23 C22 C28 120.9(6) . .
C27 C22 C28 121.8(5) . .
C22 C23 C24 120.7(7) . .
C22 C23 H23 119.7 . .
C24 C23 H23 119.7 . .
C25 C24 C23 122.9(7) . .
C25 C24 H24 118.6 . .
C23 C24 H24 118.6 . .
C24 C25 C26 115.4(6) . .
C24 C25 C18 122.4(6) . .
C26 C25 C18 121.9(6) . .
C25 C26 C27 122.3(6) . .
C25 C26 H26 118.8 . .
C27 C26 H26 118.8 . .
C22 C27 C26 121.2(6) . .
C22 C27 H27 119.4 . .
C26 C27 H27 119.4 . .
O7 C28 O8 125.6(5) . .
O7 C28 C22 118.8(5) . .
O8 C28 C22 115.6(5) . .
C34 C29 C30 118.0(5) . .
C34 C29 C35 121.4(5) . .
C30 C29 C35 120.5(5) . .
C31 C30 C29 120.8(6) . .
C31 C30 H30 119.6 . .
C29 C30 H30 119.6 . .
C32 C31 C30 121.7(6) . .
C32 C31 H31 119.2 . .
C30 C31 H31 119.2 . .
C31 C32 C33 116.6(6) . .
C31 C32 C39 121.7(6) . .
C33 C32 C39 121.5(6) . .
C32 C33 C34 121.1(6) . .
C32 C33 H33 119.4 . .
C34 C33 H33 119.4 . .
C29 C34 C33 121.4(6) . .
C29 C34 H34 119.3 . .
C33 C34 H34 119.3 . .
O9 C35 O10 125.3(5) . .
O9 C35 C29 117.4(5) . .
O10 C35 C29 117.3(5) . .
C37 C36 C41 118.1(5) . .
C37 C36 C42 121.3(5) . .
C41 C36 C42 120.6(5) . .
C36 C37 C38 120.9(6) . .
C36 C37 H37 119.6 . .
C38 C37 H37 119.6 . .
C37 C38 C39 121.6(6) . .
C37 C38 H38 119.2 . .
C39 C38 H38 119.2 . .
C40 C39 C38 116.5(5) . .
C40 C39 C32 122.5(5) . .
C38 C39 C32 120.9(6) . .
C41 C40 C39 122.5(6) . .
C41 C40 H40 118.8 . .
C39 C40 H40 118.8 . .
C40 C41 C36 120.4(5) . .
C40 C41 H41 119.8 . .
C36 C41 H41 119.8 . .
O12 C42 O11 127.0(5) . .
O12 C42 C36 117.7(5) . .
O11 C42 C36 115.3(5) . .
C47 N1 C43 118.8(5) . .
C47 N1 Zn1 124.0(4) . .
C43 N1 Zn1 117.1(4) . .
N3 N2 C45 112.3(6) . .
N2 N3 C50A 112.9(7) . .
N2 N3 C50B 109.0(8) . .
N1 C43 C44 122.8(6) . .
N1 C43 H43 118.6 . .
C44 C43 H43 118.6 . .
C43 C44 C45 117.6(6) . .
C43 C44 H44 121.2 . .
C45 C44 H44 121.2 . .
C46 C45 C44 119.2(5) . .
C46 C45 N2 117.5(6) . .
C44 C45 N2 123.3(6) . .
C45 C46 C47 119.8(6) . .
C45 C46 H46 120.1 . .
C47 C46 H46 120.1 . .
N1 C47 C46 121.8(6) . .
N1 C47 H47 119.1 . .
C46 C47 H47 119.1 . .
C49A C48A N4A 120.0 . .
C49A C48A H48A 120.0 . .
N4A C48A H48A 120.0 . .
C50A C49A C48A 120.0 . .
C50A C49A H49A 120.0 . .
C48A C49A H49A 120.0 . .
C49A C50A C51A 120.0 . .
C49A C50A N3 118.3(6) . .
C51A C50A N3 121.7(6) . .
C50A C51A C52A 120.0 . .
C50A C51A H51A 120.0 . .
C52A C51A H51A 120.0 . .
N4A C52A C51A 120.0 . .
N4A C52A H52A 120.0 . .
C51A C52A H52A 120.0 . .
C52A N4A C48A 120.0 . .
C52A N4A Zn3 120.5(4) . 1_455
C48A N4A Zn3 119.4(4) . 1_455
C49B C48B N4B 120.0 . .
C49B C48B H48B 120.0 . .
N4B C48B H48B 120.0 . .
C48B C49B C50B 120.0 . .
C48B C49B H49B 120.0 . .
C50B C49B H49B 120.0 . .
C51B C50B C49B 120.0 . .
C51B C50B N3 126.9(10) . .
C49B C50B N3 113.1(10) . .
C50B C51B C52B 120.0 . .
C50B C51B H51B 120.0 . .
C52B C51B H51B 120.0 . .
N4B C52B C51B 120.0 . .
N4B C52B H52B 120.0 . .
C51B C52B H52B 120.0 . .
C52B N4B C48B 120.0 . .
C52B N4B Zn3 118.4(7) . 1_455
C48B N4B Zn3 121.5(7) . 1_455
N101 C101 O101 121.8(10) . .
N101 C101 H101 119.1 . .
O101 C101 H101 119.1 . .
C101 N101 C103 121.9(11) . .
C101 N101 C102 122.5(10) . .
C103 N101 C102 115.6(11) . .
N101 C102 H10A 109.5 . .
N101 C102 H10B 109.5 . .
H10A C102 H10B 109.5 . .
N101 C102 H10C 109.5 . .
H10A C102 H10C 109.5 . .
H10B C102 H10C 109.5 . .
N101 C103 H10D 109.5 . .
N101 C103 H10E 109.5 . .
H10D C103 H10E 109.5 . .
N101 C103 H10F 109.5 . .
H10D C103 H10F 109.5 . .
H10E C103 H10F 109.5 . .
O201 C201 N201 122.0(10) . .
O201 C201 H201 119.0 . .
N201 C201 H201 119.0 . .
C201 N201 C202 124.2(9) . .
C201 N201 C203 120.3(10) . .
C202 N201 C203 115.4(11) . .
N201 C202 H20A 109.5 . .
N201 C202 H20B 109.5 . .
H20A C202 H20B 109.5 . .
N201 C202 H20C 109.5 . .
H20A C202 H20C 109.5 . .
H20B C202 H20C 109.5 . .
N201 C203 H20D 109.5 . .
N201 C203 H20E 109.5 . .
H20D C203 H20E 109.5 . .
N201 C203 H20F 109.5 . .
H20D C203 H20F 109.5 . .
H20E C203 H20F 109.5 . .
N211 C211 O211 123.6(10) . .
N211 C211 H211 118.2 . .
O211 C211 H211 118.2 . .
C211 N211 C213 119.5(10) . .
C211 N211 C212 122.7(10) . .
C213 N211 C212 117.8(11) . .
N211 C212 H21A 109.5 . .
N211 C212 H21B 109.5 . .
H21A C212 H21B 109.5 . .
N211 C212 H21C 109.5 . .
H21A C212 H21C 109.5 . .
H21B C212 H21C 109.5 . .
N211 C213 H21D 109.5 . .
N211 C213 H21E 109.5 . .
H21D C213 H21E 109.5 . .
N211 C213 H21F 109.5 . .
H21D C213 H21F 109.5 . .
H21E C213 H21F 109.5 . .
O301 C301 N301 122.1(10) . .
O301 C301 H301 119.0 . .
N301 C301 H301 119.0 . .
C301 N301 C303 121.5(10) . .
C301 N301 C302 121.6(10) . .
C303 N301 C302 116.9(11) . .
N301 C302 H30A 109.5 . .
N301 C302 H30B 109.5 . .
H30A C302 H30B 109.5 . .
N301 C302 H30C 109.5 . .
H30A C302 H30C 109.5 . .
H30B C302 H30C 109.5 . .
N301 C303 H30D 109.5 . .
N301 C303 H30E 109.5 . .
H30D C303 H30E 109.5 . .
N301 C303 H30F 109.5 . .
H30D C303 H30F 109.5 . .
H30E C303 H30F 109.5 . .
N311 C311 O311 123.7(10) . .
N311 C311 H311 118.2 . .
O311 C311 H311 118.2 . .
C311 N311 C312 123.4(10) . .
C311 N311 C313 120.4(11) . .
C312 N311 C313 116.1(12) . .
N311 C312 H31A 109.5 . .
N311 C312 H31B 109.5 . .
H31A C312 H31B 109.5 . .
N311 C312 H31C 109.5 . .
H31A C312 H31C 109.5 . .
H31B C312 H31C 109.5 . .
N311 C313 H31D 109.5 . .
N311 C313 H31E 109.5 . .
H31D C313 H31E 109.5 . .
N311 C313 H31F 109.5 . .
H31D C313 H31F 109.5 . .
H31E C313 H31F 109.5 . .
O401 C401 N401 121.5(10) . .
O401 C401 H401 119.2 . .
N401 C401 H401 119.2 . .
C401 N401 C402 123.9(10) . .
C401 N401 C403 119.0(10) . .
C402 N401 C403 117.1(12) . .
N401 C402 H40A 109.5 . .
N401 C402 H40B 109.5 . .
H40A C402 H40B 109.5 . .
N401 C402 H40C 109.5 . .
H40A C402 H40C 109.5 . .
H40B C402 H40C 109.5 . .
N401 C403 H40D 109.5 . .
N401 C403 H40E 109.5 . .
H40D C403 H40E 109.5 . .
N401 C403 H40F 109.5 . .
H40D C403 H40F 109.5 . .
H40E C403 H40F 109.5 . .

loop_
_geom_bond_atom_site_label_1
_geom_bond_atom_site_label_2
_geom_bond_distance
_geom_bond_site_symmetry_2
Zn1 O8 1.931(4) 4_566
Zn1 O5 1.950(3) .
Zn1 N1 2.046(4) .
Zn1 O2 2.073(3) .
Zn1 O1 2.253(4) .
Zn1 C7 2.519(5) .
Zn2 O6 2.048(3) .
Zn2 O9 2.054(3) .
Zn2 O12 2.060(3) 4_575
Zn2 O7 2.065(3) 4_566
Zn2 O4 2.124(4) 1_545
Zn2 O2 2.169(3) .
Zn3 O11 1.940(3) 4_575
Zn3 O10 1.942(3) .
Zn3 N4B 2.047(16) 1_655
Zn3 N4A 2.048(10) 1_655
Zn3 O3 2.109(4) 1_545
Zn3 O4 2.181(4) 1_545
Zn3 C14 2.496(5) 1_545
O1 C7 1.226(7) .
O2 C7 1.255(6) .
O3 C14 1.248(6) .
O3 Zn3 2.109(4) 1_565
O4 C14 1.233(6) .
O4 Zn2 2.124(4) 1_565
O4 Zn3 2.181(4) 1_565
O5 C21 1.261(6) .
O6 C21 1.240(6) .
O7 C28 1.231(6) .
O7 Zn2 2.065(3) 4_565
O8 C28 1.263(6) .
O8 Zn1 1.931(4) 4_565
O9 C35 1.244(6) .
O10 C35 1.252(6) .
O11 C42 1.260(6) .
O11 Zn3 1.940(3) 4_576
O12 C42 1.229(6) .
O12 Zn2 2.060(3) 4_576
C1 C2 1.361(7) .
C1 C6 1.373(8) .
C1 C7 1.485(7) .
C2 C3 1.385(7) .
C2 H2 0.9300 .
C3 C4 1.376(8) .
C3 H3 0.9300 .
C4 C5 1.361(8) .
C4 C11 1.489(7) .
C5 C6 1.376(8) .
C5 H5 0.9300 .
C6 H6 0.9300 .
C8 C13 1.350(8) .
C8 C9 1.379(8) .
C8 C14 1.489(7) .
C9 C10 1.385(8) .
C9 H9 0.9300 .
C10 C11 1.372(8) .
C10 H10 0.9300 .
C11 C12 1.379(8) .
C12 C13 1.376(8) .
C12 H12 0.9300 .
C13 H13 0.9300 .
C14 Zn3 2.496(5) 1_565
C15 C16 1.380(7) .
C15 C20 1.383(8) .
C15 C21 1.493(7) .
C16 C17 1.356(7) .
C16 H16 0.9300 .
C17 C18 1.384(8) .
C17 H17 0.9300 .
C18 C19 1.393(8) .
C18 C25 1.476(7) .
C19 C20 1.365(7) .
C19 H19 0.9300 .
C20 H20 0.9300 .
C22 C23 1.350(9) .
C22 C27 1.351(8) .
C22 C28 1.486(7) .
C23 C24 1.393(9) .
C23 H23 0.9300 .
C24 C25 1.349(9) .
C24 H24 0.9300 .
C25 C26 1.358(8) .
C26 C27 1.388(8) .
C26 H26 0.9300 .
C27 H27 0.9300 .
C29 C34 1.340(8) .
C29 C30 1.378(8) .
C29 C35 1.488(7) .
C30 C31 1.375(8) .
C30 H30 0.9300 .
C31 C32 1.365(8) .
C31 H31 0.9300 .
C32 C33 1.383(8) .
C32 C39 1.482(8) .
C33 C34 1.386(8) .
C33 H33 0.9300 .
C34 H34 0.9300 .
C36 C37 1.369(8) .
C36 C41 1.378(7) .
C36 C42 1.506(7) .
C37 C38 1.377(8) .
C37 H37 0.9300 .
C38 C39 1.380(8) .
C38 H38 0.9300 .
C39 C40 1.372(8) .
C40 C41 1.368(7) .
C40 H40 0.9300 .
C41 H41 0.9300 .
N1 C47 1.330(7) .
N1 C43 1.333(7) .
N2 N3 1.198(8) .
N2 C45 1.423(7) .
N3 C50A 1.439(8) .
N3 C50B 1.448(11) .
C43 C44 1.383(7) .
C43 H43 0.9300 .
C44 C45 1.391(9) .
C44 H44 0.9300 .
C45 C46 1.362(9) .
C46 C47 1.373(8) .
C46 H46 0.9300 .
C47 H47 0.9300 .
C48A C49A 1.3900 .
C48A N4A 1.3900 .
C48A H48A 0.9300 .
C49A C50A 1.3900 .
C49A H49A 0.9300 .
C50A C51A 1.3900 .
C51A C52A 1.3900 .
C51A H51A 0.9300 .
C52A N4A 1.3900 .
C52A H52A 0.9300 .
N4A Zn3 2.048(5) 1_455
C48B C49B 1.3900 .
C48B N4B 1.3900 .
C48B H48B 0.9300 .
C49B C50B 1.3900 .
C49B H49B 0.9300 .
C50B C51B 1.3900 .
C51B C52B 1.3900 .
C51B H51B 0.9300 .
C52B N4B 1.3900 .
C52B H52B 0.9300 .
N4B Zn3 2.047(10) 1_455
O101 C101 1.280(7) .
C101 N101 1.277(17) .
C101 H101 0.9300 .
N101 C103 1.442(10) .
N101 C102 1.450(10) .
C102 H10A 0.9600 .
C102 H10B 0.9600 .
C102 H10C 0.9600 .
C103 H10D 0.9600 .
C103 H10E 0.9600 .
C103 H10F 0.9600 .
O201 C201 1.272(7) .
C201 N201 1.280(16) .
C201 H201 0.9300 .
N201 C202 1.438(10) .
N201 C203 1.449(10) .
C202 H20A 0.9600 .
C202 H20B 0.9600 .
C202 H20C 0.9600 .
C203 H20D 0.9600 .
C203 H20E 0.9600 .
C203 H20F 0.9600 .
O211 C211 1.274(7) .
C211 N211 1.266(16) .
C211 H211 0.9300 .
N211 C213 1.445(10) .
N211 C212 1.449(10) .
C212 H21A 0.9600 .
C212 H21B 0.9600 .
C212 H21C 0.9600 .
C213 H21D 0.9600 .
C213 H21E 0.9600 .
C213 H21F 0.9600 .
O301 C301 1.279(7) .
C301 N301 1.296(17) .
C301 H301 0.9300 .
N301 C303 1.424(10) .
N301 C302 1.451(10) .
C302 H30A 0.9600 .
C302 H30B 0.9600 .
C302 H30C 0.9600 .
C303 H30D 0.9600 .
C303 H30E 0.9600 .
C303 H30F 0.9600 .
O311 C311 1.269(7) .
C311 N311 1.263(18) .
C311 H311 0.9300 .
N311 C312 1.441(10) .
N311 C313 1.457(10) .
C312 H31A 0.9600 .
C312 H31B 0.9600 .
C312 H31C 0.9600 .
C313 H31D 0.9600 .
C313 H31E 0.9600 .
C313 H31F 0.9600 .
O401 C401 1.277(7) .
C401 N401 1.305(18) .
C401 H401 0.9300 .
N401 C402 1.429(10) .
N401 C403 1.444(10) .
C402 H40A 0.9600 .
C402 H40B 0.9600 .
C402 H40C 0.9600 .
C403 H40D 0.9600 .
C403 H40E 0.9600 .
C403 H40F 0.9600 .

loop_
_geom_torsion_atom_site_label_1
_geom_torsion_atom_site_label_2
_geom_torsion_atom_site_label_3
_geom_torsion_atom_site_label_4
_geom_torsion
_geom_torsion_site_symmetry_1
_geom_torsion_site_symmetry_4
C6 C1 C2 C3 -0.6(10) . .
C7 C1 C2 C3 176.6(6) . .
C1 C2 C3 C4 -1.6(10) . .
C2 C3 C4 C5 2.6(11) . .
C2 C3 C4 C11 -175.6(6) . .
C3 C4 C5 C6 -1.5(12) . .
C11 C4 C5 C6 176.6(7) . .
C2 C1 C6 C5 1.7(11) . .
C7 C1 C6 C5 -175.5(7) . .
C4 C5 C6 C1 -0.6(13) . .
Zn1 O1 C7 O2 -0.9(6) . .
Zn1 O1 C7 C1 178.3(5) . .
Zn1 O2 C7 O1 1.0(7) . .
Zn2 O2 C7 O1 -118.4(6) . .
Zn1 O2 C7 C1 -178.2(5) . .
Zn2 O2 C7 C1 62.3(9) . .
Zn2 O2 C7 Zn1 -119.5(6) . .
C2 C1 C7 O1 -171.0(7) . .
C6 C1 C7 O1 6.1(10) . .
C2 C1 C7 O2 8.3(9) . .
C6 C1 C7 O2 -174.7(6) . .
C13 C8 C9 C10 2.6(12) . .
C14 C8 C9 C10 -178.8(7) . .
C8 C9 C10 C11 -0.4(13) . .
C9 C10 C11 C12 -1.9(12) . .
C9 C10 C11 C4 178.2(7) . .
C5 C4 C11 C10 154.4(8) . .
C3 C4 C11 C10 -27.4(11) . .
C5 C4 C11 C12 -25.4(11) . .
C3 C4 C11 C12 152.7(7) . .
C10 C11 C12 C13 2.0(11) . .
C4 C11 C12 C13 -178.1(7) . .
C9 C8 C13 C12 -2.5(11) . .
C14 C8 C13 C12 178.9(7) . .
C11 C12 C13 C8 0.2(12) . .
Zn2 O4 C14 O3 158.4(12) 1_565 .
Zn3 O4 C14 O3 0.6(6) 1_565 .
Zn2 O4 C14 C8 -22.7(19) 1_565 .
Zn3 O4 C14 C8 179.6(5) 1_565 .
Zn2 O4 C14 Zn3 157.8(16) 1_565 1_565
Zn3 O3 C14 O4 -0.6(6) 1_565 .
Zn3 O3 C14 C8 -179.6(5) 1_565 .
C13 C8 C14 O4 -4.3(10) . .
C9 C8 C14 O4 177.1(7) . .
C13 C8 C14 O3 174.6(7) . .
C9 C8 C14 O3 -4.0(10) . .
C20 C15 C16 C17 1.0(10) . .
C21 C15 C16 C17 -175.9(6) . .
C15 C16 C17 C18 -1.0(11) . .
C16 C17 C18 C19 0.4(11) . .
C16 C17 C18 C25 178.7(7) . .
C17 C18 C19 C20 0.1(11) . .
C25 C18 C19 C20 -178.2(7) . .
C18 C19 C20 C15 0.0(11) . .
C16 C15 C20 C19 -0.5(11) . .
C21 C15 C20 C19 176.4(6) . .
Zn2 O6 C21 O5 -27.3(9) . .
Zn2 O6 C21 C15 151.1(4) . .
Zn1 O5 C21 O6 0.2(8) . .
Zn1 O5 C21 C15 -178.1(4) . .
C16 C15 C21 O6 -13.2(8) . .
C20 C15 C21 O6 170.0(6) . .
C16 C15 C21 O5 165.3(6) . .
C20 C15 C21 O5 -11.5(8) . .
C27 C22 C23 C24 2.3(12) . .
C28 C22 C23 C24 179.7(7) . .
C22 C23 C24 C25 0.8(14) . .
C23 C24 C25 C26 -3.4(13) . .
C23 C24 C25 C18 -177.8(8) . .
C17 C18 C25 C24 1.8(11) . .
C19 C18 C25 C24 180.0(7) . .
C17 C18 C25 C26 -172.2(8) . .
C19 C18 C25 C26 6.0(11) . .
C24 C25 C26 C27 3.1(13) . .
C18 C25 C26 C27 177.5(7) . .
C23 C22 C27 C26 -2.6(12) . .
C28 C22 C27 C26 -180.0(7) . .
C25 C26 C27 C22 -0.2(14) . .
Zn2 O7 C28 O8 -2.5(10) 4_565 .
Zn2 O7 C28 C22 176.9(4) 4_565 .
Zn1 O8 C28 O7 6.5(8) 4_565 .
Zn1 O8 C28 C22 -172.9(4) 4_565 .
C23 C22 C28 O7 -1.7(9) . .
C27 C22 C28 O7 175.6(7) . .
C23 C22 C28 O8 177.7(6) . .
C27 C22 C28 O8 -5.0(9) . .
C34 C29 C30 C31 2.9(12) . .
C35 C29 C30 C31 -179.5(7) . .
C29 C30 C31 C32 2.8(13) . .
C30 C31 C32 C33 -7.0(12) . .
C30 C31 C32 C39 179.2(7) . .
C31 C32 C33 C34 5.8(12) . .
C39 C32 C33 C34 179.6(7) . .
C30 C29 C34 C33 -4.2(12) . .
C35 C29 C34 C33 178.3(7) . .
C32 C33 C34 C29 -0.3(13) . .
Zn2 O9 C35 O10 36.7(9) . .
Zn2 O9 C35 C29 -144.5(5) . .
Zn3 O10 C35 O9 -4.4(8) . .
Zn3 O10 C35 C29 176.8(4) . .
C34 C29 C35 O9 3.8(9) . .
C30 C29 C35 O9 -173.7(6) . .
C34 C29 C35 O10 -177.3(6) . .
C30 C29 C35 O10 5.2(9) . .
C41 C36 C37 C38 -0.5(12) . .
C42 C36 C37 C38 -177.7(7) . .
C36 C37 C38 C39 -1.4(14) . .
C37 C38 C39 C40 2.0(13) . .
C37 C38 C39 C32 179.7(8) . .
C31 C32 C39 C40 -163.1(7) . .
C33 C32 C39 C40 23.4(12) . .
C31 C32 C39 C38 19.4(12) . .
C33 C32 C39 C38 -154.1(8) . .
C38 C39 C40 C41 -0.9(11) . .
C32 C39 C40 C41 -178.5(7) . .
C39 C40 C41 C36 -0.9(11) . .
C37 C36 C41 C40 1.6(10) . .
C42 C36 C41 C40 178.8(6) . .
Zn2 O12 C42 O11 5.4(10) 4_576 .
Zn2 O12 C42 C36 -176.4(4) 4_576 .
Zn3 O11 C42 O12 0.8(9) 4_576 .
Zn3 O11 C42 C36 -177.4(4) 4_576 .
C37 C36 C42 O12 174.1(7) . .
C41 C36 C42 O12 -3.1(9) . .
C37 C36 C42 O11 -7.6(9) . .
C41 C36 C42 O11 175.3(6) . .
C45 N2 N3 C50A 179.8(6) . .
C45 N2 N3 C50B 178.7(8) . .
C47 N1 C43 C44 0.1(10) . .
Zn1 N1 C43 C44 -175.8(5) . .
N1 C43 C44 C45 -0.6(11) . .
C43 C44 C45 C46 -0.9(11) . .
C43 C44 C45 N2 -177.9(7) . .
N3 N2 C45 C46 160.5(7) . .
N3 N2 C45 C44 -22.5(10) . .
C44 C45 C46 C47 2.7(11) . .
N2 C45 C46 C47 179.9(6) . .
C43 N1 C47 C46 1.8(9) . .
Zn1 N1 C47 C46 177.3(5) . .
C45 C46 C47 N1 -3.2(11) . .
N4A C48A C49A C50A 0.0 . .
C48A C49A C50A C51A 0.0 . .
C48A C49A C50A N3 179.8(7) . .
N2 N3 C50A C49A 144.1(7) . .
N2 N3 C50A C51A -36.2(9) . .
C49A C50A C51A C52A 0.0 . .
N3 C50A C51A C52A -179.8(7) . .
C50A C51A C52A N4A 0.0 . .
C51A C52A N4A C48A 0.0 . .
C51A C52A N4A Zn3 -177.3(5) . 1_455
C49A C48A N4A C52A 0.0 . .
C49A C48A N4A Zn3 177.4(5) . 1_455
N4B C48B C49B C50B 0.0 . .
C48B C49B C50B C51B 0.0 . .
C48B C49B C50B N3 -177.9(11) . .
N2 N3 C50B C51B 0.9(14) . .
N2 N3 C50B C49B 178.6(9) . .
C49B C50B C51B C52B 0.0 . .
N3 C50B C51B C52B 177.6(13) . .
C50B C51B C52B N4B 0.0 . .
C51B C52B N4B C48B 0.0 . .
C51B C52B N4B Zn3 -177.2(9) . 1_455
C49B C48B N4B C52B 0.0 . .
C49B C48B N4B Zn3 177.1(9) . 1_455
O101 C101 N101 C103 179.9(3) . .
O101 C101 N101 C102 0.1(3) . .
O201 C201 N201 C202 0.0(4) . .
O201 C201 N201 C203 179.9(3) . .
O211 C211 N211 C213 -179.9(3) . .
O211 C211 N211 C212 -0.1(4) . .
O301 C301 N301 C303 179.9(3) . .
O301 C301 N301 C302 0.0(3) . .
O311 C311 N311 C312 0.0(4) . .
O311 C311 N311 C313 -180.0(4) . .
O401 C401 N401 C402 0.0(4) . .
O401 C401 N401 C403 179.9(3) . .
